data_4082345
loop_
_publ_author_name
'Knapp, Spring Melody M.'
'Shaner, Sarah E.'
'Kim, Daniel'
'Shopov, Dimitar Y.'
'Tendler, Jennifer A.'
'Pudalov, David M.'
'Chianese, Anthony R.'

_publ_section_title
;
 Mechanistic Studies of Alkene Isomerization Catalyzed by CCC-Pincer
 Complexes of Iridium
;
_journal_issue 2
_journal_name_full Organometallics
_journal_page_first 473
_journal_paper_doi 10.1021/om400786r
_journal_volume 33
_journal_year 2014
_chemical_formula_moiety 'C47 H42 Ir1 N4'
_chemical_formula_sum 'C47 H42 Ir N4'
_chemical_formula_weight 855.10
_space_group_IT_number 14
_symmetry_cell_setting monoclinic
_symmetry_space_group_name_Hall '-P 2yn'
_symmetry_space_group_name_H-M 'P 1 21/n 1'
_atom_sites_solution_hydrogens difmap
_atom_sites_solution_primary direct
_audit_creation_date 13-06-12
_audit_creation_method CRYSTALS_ver_14.40
_cell_angle_alpha 90.0
_cell_angle_beta 108.9352(14)
_cell_angle_gamma 90.0
_cell_formula_units_Z 4.00000
_cell_length_a 15.04543(17)
_cell_length_b 15.41690(17)
_cell_length_c 21.5872(3)
_cell_measurement_reflns_used 21024
_cell_measurement_temperature 109.90(14)
_cell_measurement_theta_max 67.4809
_cell_measurement_theta_min 4.2243
_cell_volume 4736.27(11)
_computing_cell_refinement
;
CrysAlisPro, Agilent Technologies,
Version 1.171.36.21 (release 14-08-2012 CrysAlis171 .NET)
(compiled Sep 14 2012,17:21:16)
;
_computing_data_collection
;
CrysAlisPro, Agilent Technologies,
Version 1.171.36.21 (release 14-08-2012 CrysAlis171 .NET)
(compiled Sep 14 2012,17:21:16)
;
_computing_data_reduction
;
CrysAlisPro, Agilent Technologies,
Version 1.171.36.21 (release 14-08-2012 CrysAlis171 .NET)
(compiled Sep 14 2012,17:21:16)
;
_computing_publication_material 'CRYSTALS (Betteridge et al., 2003)'
_computing_structure_refinement 'CRYSTALS (Betteridge et al., 2003)'
_computing_structure_solution 'SIR92 (Altomare et al., 1994)'
_diffrn_ambient_temperature 109.90(14)
_diffrn_detector CCD
_diffrn_detector_area_resol_mean 10.3533
_diffrn_detector_type 'Oxford Diffraction Ruby CCD'
_diffrn_measured_fraction_theta_full 0.9994
_diffrn_measured_fraction_theta_max 0.9943
_diffrn_measurement_details
;
  1 omega   16.00  117.00   1.0000   10.0000
omega____ theta____ kappa____ phi______ frames
    -       38.6208   57.0000  150.0000 101

  2 omega   17.00   47.00   1.0000   10.0000
omega____ theta____ kappa____ phi______ frames
    -       38.6208  -46.0000   16.0000 30

  3 omega  -40.00   59.00   1.0000   10.0000
omega____ theta____ kappa____ phi______ frames
    -       38.6208  -37.0000 -150.0000 99

  4 omega  100.00  169.00   1.0000   10.0000
omega____ theta____ kappa____ phi______ frames
    -       96.5000   30.0000   60.0000 69

  5 omega   28.00   72.00   1.0000   10.0000
omega____ theta____ kappa____ phi______ frames
    -       96.5000  -45.0000   30.0000 44

  6 omega   29.00   69.00   1.0000   10.0000
omega____ theta____ kappa____ phi______ frames
    -       96.5000  -30.0000   60.0000 40

  7 omega   26.00  125.00   1.0000   10.0000
omega____ theta____ kappa____ phi______ frames
    -       96.5000  -61.0000    0.0000 99

  8 omega  106.00  177.00   1.0000   10.0000
omega____ theta____ kappa____ phi______ frames
    -       96.5000   30.0000   90.0000 71

  9 omega   36.00   62.00   1.0000   10.0000
omega____ theta____ kappa____ phi______ frames
    -       96.5000  -30.0000  150.0000 26

 10 omega   24.00   56.00   1.0000   10.0000
omega____ theta____ kappa____ phi______ frames
    -       96.5000  -45.0000 -150.0000 32

 11 omega   58.00   88.00   1.0000   10.0000
omega____ theta____ kappa____ phi______ frames
    -       96.5000  -61.0000  -60.0000 30

 12 omega   27.00   77.00   1.0000   10.0000
omega____ theta____ kappa____ phi______ frames
    -       96.5000  -45.0000  150.0000 50

 13 omega   69.00  167.00   1.0000   10.0000
omega____ theta____ kappa____ phi______ frames
    -       96.5000   45.0000  -30.0000 98

 14 omega   20.00   46.00   1.0000   10.0000
omega____ theta____ kappa____ phi______ frames
    -       96.5000  -30.0000   30.0000 26

 15 omega   91.00  117.00   1.0000   10.0000
omega____ theta____ kappa____ phi______ frames
    -       96.5000  -61.0000   30.0000 26

 16 omega   25.00   68.00   1.0000   10.0000
omega____ theta____ kappa____ phi______ frames
    -       96.5000  -30.0000 -150.0000 43

 17 omega  -71.00   39.00   1.0000   10.0000
omega____ theta____ kappa____ phi______ frames
    -      -38.6208   57.0000   30.0000 110

 18 omega    6.00  117.00   1.0000   10.0000
omega____ theta____ kappa____ phi______ frames
    -       38.6208   57.0000   30.0000 111

 19 omega    6.00  117.00   1.0000   10.0000
omega____ theta____ kappa____ phi______ frames
    -       38.6208   57.0000  -90.0000 111

 20 omega   65.00  175.00   1.0000   10.0000
omega____ theta____ kappa____ phi______ frames
    -       96.5000   45.0000  -90.0000 110

 21 omega   18.00   77.00   1.0000   10.0000
omega____ theta____ kappa____ phi______ frames
    -       96.5000  -45.0000  -90.0000 59

 22 omega   18.00  130.00   1.0000   10.0000
omega____ theta____ kappa____ phi______ frames
    -       96.5000  -61.0000  150.0000 112

 23 omega   63.00  123.00   1.0000   10.0000
omega____ theta____ kappa____ phi______ frames
    -       96.5000   61.0000    0.0000 60

 24 omega   65.00  175.00   1.0000   10.0000
omega____ theta____ kappa____ phi______ frames
    -       96.5000   45.0000 -180.0000 110

;
_diffrn_measurement_device '\k-geometry diffractometer'
_diffrn_measurement_device_type 'Xcalibur, Ruby, Gemini ultra'
_diffrn_measurement_method '\w scans'
_diffrn_orient_matrix_UB_11 0.1077685000
_diffrn_orient_matrix_UB_12 0.0017482000
_diffrn_orient_matrix_UB_13 0.0177421000
_diffrn_orient_matrix_UB_21 -0.0092844000
_diffrn_orient_matrix_UB_22 0.0576286000
_diffrn_orient_matrix_UB_23 -0.0600978000
_diffrn_orient_matrix_UB_31 0.0043699000
_diffrn_orient_matrix_UB_32 0.0816359000
_diffrn_orient_matrix_UB_33 0.0420149000
_diffrn_radiation_monochromator mirror
_diffrn_radiation_probe x-ray
_diffrn_radiation_source 'Enhance Ultra (Cu) X-ray Source'
_diffrn_radiation_type 'Cu K\a'
_diffrn_radiation_wavelength 1.5418
_diffrn_reflns_av_R_equivalents 0.0271
_diffrn_reflns_av_sigmaI/netI 0.0346
_diffrn_reflns_limit_h_max 17
_diffrn_reflns_limit_h_min -17
_diffrn_reflns_limit_k_max 18
_diffrn_reflns_limit_k_min -16
_diffrn_reflns_limit_l_max 25
_diffrn_reflns_limit_l_min -25
_diffrn_reflns_number 44223
_diffrn_reflns_theta_full 66.4915
_diffrn_reflns_theta_max 67.4809
_diffrn_reflns_theta_min 4.2243
_diffrn_source 'Enhance Ultra (Cu) X-ray Source'
_diffrn_source_current 40
_diffrn_source_voltage 50
_diffrn_standards_decay_% <2%
_diffrn_standards_interval_count 50
_diffrn_standards_number 2
_exptl_absorpt_coefficient_mu 5.770
_exptl_absorpt_correction_T_max 1.00000
_exptl_absorpt_correction_T_min 0.70818
_exptl_absorpt_correction_type multi-scan
_exptl_absorpt_process_details
;
CrysAlisPro, Agilent Technologies,
Version 1.171.36.21 (release 14-08-2012 CrysAlis171 .NET)
(compiled Sep 14 2012,17:21:16)
Empirical absorption correction using spherical harmonics,
 implemented in SCALE3 ABSPACK scaling algorithm.
;
_exptl_crystal_colour 'pale yellow'
_exptl_crystal_density_diffrn 1.199
_exptl_crystal_density_method 'not measured'
_exptl_crystal_description block
_exptl_crystal_F_000 1716
_exptl_crystal_size_max 0.2434
_exptl_crystal_size_mid 0.1532
_exptl_crystal_size_min 0.1530
_platon_squeeze_details
;
;
_refine_diff_density_max 4.98
_refine_diff_density_min -1.36
_refine_ls_extinction_method None
_refine_ls_goodness_of_fit_ref 1.0038
_refine_ls_hydrogen_treatment noref
_refine_ls_matrix_type full
_refine_ls_number_parameters 469
_refine_ls_number_reflns 8483
_refine_ls_number_restraints 0
_refine_ls_R_factor_all 0.0467
_refine_ls_R_factor_gt 0.0435
_refine_ls_shift/su_max 0.0011519
_refine_ls_shift/su_mean 0.0000188
_refine_ls_structure_factor_coef Fsqd
_refine_ls_weighting_details
;
 Method= Modified Sheldrick 
 w=1/[\s^2^(F^2^) + ( 0.09P)^2^ + 9.30P] 
 ,where P=(max(Fo^2^,0) + 2Fc^2^)/3 
;
_refine_ls_weighting_scheme calc
_refine_ls_wR_factor_all 0.1223
_refine_ls_wR_factor_gt 0.1179
_refine_ls_wR_factor_ref 0.1223
_reflns_limit_h_max 16
_reflns_limit_h_min -17
_reflns_limit_k_max 18
_reflns_limit_k_min 0
_reflns_limit_l_max 25
_reflns_limit_l_min 0
_reflns_number_gt 7764
_reflns_number_total 8483
_reflns_threshold_expression I>2.0\s(I)
_oxford_diffrn_Wilson_B_factor 0.00
_oxford_diffrn_Wilson_scale 0.00
_oxford_refine_ls_r_factor_ref 0.0467
_oxford_refine_ls_scale 1.739(9)
_oxford_reflns_number_all 8483
_oxford_reflns_threshold_expression_ref I>-10.0\s(I)
_cod_data_source_file om400786r_si_002.cif
_cod_data_source_block arc71
_cod_depositor_comments
;
The following automatic conversions were performed:

'_diffrn_radiation_probe' value 'X-ray' changed to 'x-ray' according
to
/usr/data/users/saulius/automatic-downloads/current/ACS/lib/dictionaries/cif_core.dic
dictionary named 'cif_core.dic' version 2.4.2 from 2011-04-26.

Automatic conversion script
Id: cif_fix_values 2281 2013-09-26 08:29:07Z andrius 
;
_cod_original_cell_volume 4736.28(10)
_cod_original_sg_symbol_H-M 'P 1 21/n 1 '
_cod_original_formula_sum 'C47 H42 Ir1 N4'
_cod_database_code 4082345

loop_
_symmetry_equiv_pos_as_xyz
x,y,z
-x,-y,-z
-x+1/2,y+1/2,-z+1/2
x+1/2,-y+1/2,z+1/2

loop_
_atom_site_label
_atom_site_type_symbol
_atom_site_fract_x
_atom_site_fract_y
_atom_site_fract_z
_atom_site_U_iso_or_equiv
_atom_site_occupancy
_atom_site_adp_type
Ir1 Ir 0.822169(11) 0.300434(11) 0.405491(9) 0.0323 1.0000 Uani
C2 C 0.9118(3) 0.2106(3) 0.3921(2) 0.0361 1.0000 Uani
N3 N 1.0023(2) 0.2408(2) 0.40006(18) 0.0375 1.0000 Uani
C4 C 1.0157(3) 0.3320(3) 0.4076(2) 0.0382 1.0000 Uani
C5 C 0.9358(3) 0.3708(3) 0.4139(2) 0.0374 1.0000 Uani
C6 C 0.9335(3) 0.4602(3) 0.4190(2) 0.0398 1.0000 Uani
N7 N 0.8456(3) 0.4877(2) 0.42253(19) 0.0392 1.0000 Uani
C8 C 0.7785(3) 0.4233(3) 0.4159(2) 0.0378 1.0000 Uani
N9 N 0.6999(3) 0.4663(2) 0.41840(19) 0.0399 1.0000 Uani
C10 C 0.7161(3) 0.5554(3) 0.4251(2) 0.0424 1.0000 Uani
C11 C 0.8087(3) 0.5695(3) 0.4278(2) 0.0411 1.0000 Uani
C12 C 0.8467(4) 0.6525(3) 0.4362(2) 0.0466 1.0000 Uani
C13 C 0.7873(4) 0.7196(3) 0.4395(3) 0.0517 1.0000 Uani
C14 C 0.6950(5) 0.7060(3) 0.4361(3) 0.0541 1.0000 Uani
C15 C 0.6572(4) 0.6228(3) 0.4289(2) 0.0473 1.0000 Uani
C16 C 0.6107(3) 0.4265(3) 0.4086(2) 0.0410 1.0000 Uani
C17 C 0.5816(3) 0.4092(3) 0.4630(3) 0.0465 1.0000 Uani
C18 C 0.6375(4) 0.4362(4) 0.5308(3) 0.0560 1.0000 Uani
C19 C 0.4969(4) 0.3654(4) 0.4508(3) 0.0620 1.0000 Uani
C20 C 0.4419(4) 0.3420(4) 0.3889(4) 0.0670 1.0000 Uani
C21 C 0.3503(5) 0.2934(5) 0.3787(6) 0.1006 1.0000 Uani
C22 C 0.4708(4) 0.3638(4) 0.3364(3) 0.0569 1.0000 Uani
C23 C 0.5552(3) 0.4067(3) 0.3449(3) 0.0463 1.0000 Uani
C24 C 0.5866(4) 0.4317(4) 0.2879(3) 0.0552 1.0000 Uani
C25 C 1.0090(3) 0.5116(3) 0.4178(2) 0.0437 1.0000 Uani
C26 C 1.0876(3) 0.4702(3) 0.4114(2) 0.0472 1.0000 Uani
C27 C 1.0932(3) 0.3797(3) 0.4062(2) 0.0440 1.0000 Uani
C28 C 1.0602(3) 0.1729(3) 0.3938(2) 0.0413 1.0000 Uani
C29 C 1.0040(3) 0.0992(3) 0.3796(2) 0.0384 1.0000 Uani
N30 N 0.9139(2) 0.1245(2) 0.37809(18) 0.0364 1.0000 Uani
C31 C 0.8319(3) 0.0709(3) 0.3506(2) 0.0359 1.0000 Uani
C32 C 0.8109(3) 0.0044(3) 0.3867(2) 0.0381 1.0000 Uani
C33 C 0.8698(3) -0.0152(3) 0.4557(2) 0.0429 1.0000 Uani
C34 C 0.7316(3) -0.0463(3) 0.3566(2) 0.0402 1.0000 Uani
C35 C 0.6759(3) -0.0326(3) 0.2926(2) 0.0413 1.0000 Uani
C36 C 0.5911(3) -0.0888(4) 0.2609(3) 0.0529 1.0000 Uani
C37 C 0.6997(3) 0.0340(3) 0.2571(2) 0.0408 1.0000 Uani
C38 C 0.7780(3) 0.0862(3) 0.2847(2) 0.0380 1.0000 Uani
C39 C 0.8037(3) 0.1558(3) 0.2447(2) 0.0465 1.0000 Uani
C40 C 1.0390(3) 0.0188(3) 0.3715(2) 0.0424 1.0000 Uani
C41 C 1.1337(4) 0.0136(3) 0.3785(2) 0.0503 1.0000 Uani
C42 C 1.1908(3) 0.0872(4) 0.3932(3) 0.0529 1.0000 Uani
C43 C 1.1558(3) 0.1676(4) 0.4015(3) 0.0475 1.0000 Uani
C44 C 0.6938(3) 0.2195(3) 0.4001(3) 0.0496 1.0000 Uani
C45 C 0.7644(4) 0.2092(4) 0.4590(3) 0.0656 1.0000 Uani
C46 C 0.8046(4) 0.2693(4) 0.5052(3) 0.0639 1.0000 Uani
C47 C 0.8860(4) 0.2553(3) 0.5672(3) 0.0510 1.0000 Uani
C48 C 0.8779(6) 0.2995(4) 0.6214(3) 0.0668 1.0000 Uani
C49 C 0.9544(9) 0.2970(4) 0.6818(4) 0.0988 1.0000 Uani
C50 C 1.0343(6) 0.2488(5) 0.6835(4) 0.0838 1.0000 Uani
C51 C 1.0361(6) 0.2054(4) 0.6309(4) 0.0763 1.0000 Uani
C52 C 0.9669(5) 0.2102(3) 0.5749(3) 0.0604 1.0000 Uani
H121 H 0.9089 0.6618 0.4397 0.0544 1.0000 Uiso
H131 H 0.8106 0.7761 0.4439 0.0612 1.0000 Uiso
H141 H 0.6575 0.7529 0.4385 0.0621 1.0000 Uiso
H151 H 0.5954 0.6134 0.4264 0.0531 1.0000 Uiso
H181 H 0.6407 0.3899 0.5611 0.0678 1.0000 Uiso
H182 H 0.6093 0.4849 0.5445 0.0678 1.0000 Uiso
H183 H 0.6999 0.4519 0.5332 0.0678 1.0000 Uiso
H191 H 0.4770 0.3521 0.4859 0.0738 1.0000 Uiso
H212 H 0.3081 0.3051 0.3355 0.1242 1.0000 Uiso
H211 H 0.3223 0.3137 0.4100 0.1242 1.0000 Uiso
H213 H 0.3623 0.2326 0.3840 0.1242 1.0000 Uiso
H221 H 0.4341 0.3495 0.2943 0.0680 1.0000 Uiso
H242 H 0.5368 0.4190 0.2481 0.0647 1.0000 Uiso
H243 H 0.5976 0.4926 0.2892 0.0647 1.0000 Uiso
H241 H 0.6421 0.3997 0.2894 0.0647 1.0000 Uiso
H251 H 1.0067 0.5713 0.4209 0.0531 1.0000 Uiso
H261 H 1.1376 0.5041 0.4102 0.0535 1.0000 Uiso
H271 H 1.1461 0.3532 0.4019 0.0549 1.0000 Uiso
H332 H 0.8305 -0.0290 0.4815 0.0520 1.0000 Uiso
H331 H 0.9105 -0.0639 0.4572 0.0520 1.0000 Uiso
H333 H 0.9071 0.0340 0.4754 0.0520 1.0000 Uiso
H341 H 0.7164 -0.0904 0.3801 0.0481 1.0000 Uiso
H363 H 0.5397 -0.0548 0.2355 0.0667 1.0000 Uiso
H361 H 0.6069 -0.1317 0.2335 0.0667 1.0000 Uiso
H362 H 0.5747 -0.1187 0.2945 0.0667 1.0000 Uiso
H371 H 0.6630 0.0432 0.2137 0.0489 1.0000 Uiso
H391 H 0.7719 0.1456 0.1994 0.0599 1.0000 Uiso
H393 H 0.8705 0.1554 0.2519 0.0599 1.0000 Uiso
H392 H 0.7859 0.2126 0.2555 0.0599 1.0000 Uiso
H401 H 1.0010 -0.0296 0.3622 0.0503 1.0000 Uiso
H411 H 1.1605 -0.0399 0.3737 0.0576 1.0000 Uiso
H421 H 1.2543 0.0821 0.3973 0.0615 1.0000 Uiso
H431 H 1.1950 0.2159 0.4123 0.0580 1.0000 Uiso
H451 H 0.7966 0.1513 0.4665 0.0778 1.0000 Uiso
H461 H 0.7557 0.3082 0.5125 0.0780 1.0000 Uiso
H481 H 0.8236 0.3295 0.6185 0.0793 1.0000 Uiso
H491 H 0.9520 0.3268 0.7182 0.1085 1.0000 Uiso
H501 H 1.0849 0.2466 0.7222 0.0927 1.0000 Uiso
H511 H 1.0902 0.1717 0.6331 0.0961 1.0000 Uiso
H521 H 0.9744 0.1832 0.5385 0.0703 1.0000 Uiso
H441 H 0.6382 0.2508 0.3998 0.0592 1.0000 Uiso
H442 H 0.6776 0.1719 0.3692 0.0592 1.0000 Uiso

loop_
_atom_site_aniso_label
_atom_site_aniso_U_11
_atom_site_aniso_U_22
_atom_site_aniso_U_33
_atom_site_aniso_U_23
_atom_site_aniso_U_13
_atom_site_aniso_U_12
Ir1 0.02673(13) 0.02449(13) 0.04594(14) -0.00368(6) 0.01197(9) -0.00568(6)
C2 0.033(2) 0.030(2) 0.044(2) 0.0017(17) 0.0111(19) -0.0035(17)
N3 0.0262(17) 0.037(2) 0.048(2) 0.0016(16) 0.0115(15) -0.0034(15)
C4 0.031(2) 0.037(2) 0.043(2) 0.0022(19) 0.0072(17) -0.0084(18)
C5 0.033(2) 0.041(2) 0.036(2) -0.0019(18) 0.0089(17) -0.0107(18)
C6 0.038(2) 0.038(2) 0.040(2) -0.0030(18) 0.0081(18) -0.0116(19)
N7 0.0374(18) 0.0279(19) 0.050(2) 0.0002(15) 0.0106(16) -0.0075(15)
C8 0.037(2) 0.031(2) 0.045(2) -0.0001(17) 0.0112(18) -0.0064(17)
N9 0.040(2) 0.0302(19) 0.050(2) -0.0043(16) 0.0162(16) -0.0039(15)
C10 0.053(3) 0.032(2) 0.043(2) -0.0026(18) 0.015(2) -0.003(2)
C11 0.050(3) 0.029(2) 0.041(2) -0.0004(18) 0.0112(19) -0.0036(19)
C12 0.055(3) 0.030(2) 0.047(3) -0.0024(19) 0.006(2) -0.011(2)
C13 0.069(3) 0.027(2) 0.052(3) -0.002(2) 0.010(2) -0.006(2)
C14 0.073(4) 0.033(3) 0.053(3) -0.003(2) 0.016(3) 0.004(2)
C15 0.052(3) 0.034(2) 0.054(3) -0.003(2) 0.016(2) 0.002(2)
C16 0.036(2) 0.029(2) 0.060(3) -0.0038(19) 0.018(2) 0.0001(17)
C17 0.043(2) 0.038(2) 0.066(3) -0.005(2) 0.028(2) 0.004(2)
C18 0.060(3) 0.052(3) 0.064(3) 0.000(2) 0.031(3) 0.013(2)
C19 0.050(3) 0.056(3) 0.096(4) 0.000(3) 0.046(3) 0.003(3)
C20 0.037(3) 0.057(4) 0.113(5) -0.011(3) 0.033(3) -0.006(2)
C21 0.047(4) 0.103(6) 0.163(9) -0.013(5) 0.049(5) -0.024(4)
C22 0.037(3) 0.048(3) 0.081(4) -0.010(3) 0.013(2) 0.001(2)
C23 0.040(2) 0.035(2) 0.062(3) -0.006(2) 0.015(2) 0.0020(19)
C24 0.059(3) 0.050(3) 0.051(3) -0.001(2) 0.010(2) 0.000(2)
C25 0.045(3) 0.034(2) 0.050(3) -0.0017(19) 0.012(2) -0.0141(19)
C26 0.038(2) 0.049(3) 0.051(3) 0.003(2) 0.009(2) -0.020(2)
C27 0.031(2) 0.050(3) 0.048(2) 0.006(2) 0.0088(19) -0.0076(19)
C28 0.033(2) 0.044(3) 0.046(2) 0.002(2) 0.0115(19) -0.002(2)
C29 0.030(2) 0.043(2) 0.041(2) 0.0005(19) 0.0102(17) 0.0002(18)
N30 0.0293(17) 0.0312(18) 0.046(2) -0.0012(15) 0.0094(15) -0.0014(14)
C31 0.0238(19) 0.031(2) 0.052(2) -0.0038(18) 0.0111(17) 0.0029(16)
C32 0.032(2) 0.030(2) 0.050(2) 0.0014(19) 0.0110(17) 0.0017(17)
C33 0.045(2) 0.032(2) 0.048(2) 0.0041(19) 0.009(2) -0.0028(19)
C34 0.034(2) 0.033(2) 0.053(3) -0.0028(19) 0.0131(19) -0.0031(18)
C35 0.034(2) 0.037(2) 0.051(3) -0.0079(19) 0.0122(19) -0.0023(18)
C36 0.039(2) 0.055(3) 0.059(3) -0.010(2) 0.007(2) -0.013(2)
C37 0.034(2) 0.041(2) 0.043(2) -0.0040(19) 0.0060(18) -0.0006(18)
C38 0.036(2) 0.033(2) 0.046(2) -0.0035(18) 0.0145(18) 0.0010(17)
C39 0.047(3) 0.042(3) 0.048(3) 0.003(2) 0.012(2) -0.002(2)
C40 0.038(2) 0.042(3) 0.045(2) -0.0027(19) 0.0111(19) 0.0026(19)
C41 0.045(3) 0.053(3) 0.052(3) 0.000(2) 0.015(2) 0.011(2)
C42 0.034(2) 0.067(3) 0.060(3) 0.001(3) 0.017(2) 0.005(2)
C43 0.029(2) 0.056(3) 0.057(3) 0.002(2) 0.013(2) -0.003(2)
C44 0.037(2) 0.037(2) 0.079(4) -0.010(2) 0.024(2) -0.008(2)
C45 0.059(4) 0.064(4) 0.074(4) 0.010(3) 0.021(3) -0.034(3)
C46 0.068(4) 0.058(3) 0.071(4) 0.003(3) 0.030(3) -0.005(3)
C47 0.058(3) 0.039(3) 0.060(3) -0.001(2) 0.023(2) -0.012(2)
C48 0.090(5) 0.049(3) 0.073(4) 0.011(3) 0.044(4) 0.020(3)
C49 0.206(11) 0.044(4) 0.059(4) -0.008(3) 0.061(6) -0.025(5)
C50 0.087(5) 0.052(4) 0.088(5) 0.016(4) -0.004(4) -0.019(4)
C51 0.075(5) 0.061(4) 0.093(5) 0.016(3) 0.026(4) -0.005(3)
C52 0.068(4) 0.036(3) 0.085(4) 0.007(3) 0.037(3) 0.001(2)

loop_
_atom_type_symbol
_atom_type_scat_dispersion_real
_atom_type_scat_dispersion_imag
_atom_type_scat_Cromer_Mann_a1
_atom_type_scat_Cromer_Mann_b1
_atom_type_scat_Cromer_Mann_a2
_atom_type_scat_Cromer_Mann_b2
_atom_type_scat_Cromer_Mann_a3
_atom_type_scat_Cromer_Mann_b3
_atom_type_scat_Cromer_Mann_a4
_atom_type_scat_Cromer_Mann_b4
_atom_type_scat_Cromer_Mann_c
_atom_type_scat_source
C 0.0181 0.0091 2.3100 20.8439 1.0200 10.2075 1.5886 0.5687 0.8650 51.6512 0.2156 'International Tables Vol C 4.2.6.8 and 6.1.1.4'
H 0.0000 0.0000 0.4930 10.5109 0.3229 26.1257 0.1402 3.1424 0.0408 57.7998 0.0030 'International Tables Vol C 4.2.6.8 and 6.1.1.4'
N 0.0311 0.0180 12.2126 0.0057 3.1322 9.8933 2.0125 28.9975 1.1663 0.5826 -11.5290 'International Tables Vol C 4.2.6.8 and 6.1.1.4'
Ir -4.7710 6.5667 27.3049 1.5928 16.7296 8.8655 15.6115 0.4179 5.8338 45.0011 11.4722 'International Tables Vol C 4.2.6.8 and 6.1.1.4'

loop_
_exptl_crystal_face_index_h
_exptl_crystal_face_index_k
_exptl_crystal_face_index_l
_exptl_crystal_face_perp_dist
_exptl_oxdiff_crystal_face_indexfrac_h
_exptl_oxdiff_crystal_face_indexfrac_k
_exptl_oxdiff_crystal_face_indexfrac_l
_exptl_oxdiff_crystal_face_x
_exptl_oxdiff_crystal_face_y
_exptl_oxdiff_crystal_face_z
-1 1 1 0.0760 -1.0001 1.0002 1.0004 -0.0883 0.0068 0.1193
-8 -4 8 0.0774 -8.0000 -4.0001 7.9980 -0.7272 -0.6369 -0.0255
0 -1 0 0.1124 0.0001 -1.0001 -0.0004 -0.0017 -0.0576 -0.0817
8 1 -11 0.0919 8.0003 0.9996 -10.9996 0.6688 0.6444 -0.3456
0 0 -1 0.0699 0.0000 -0.0000 -1.0001 -0.0177 0.0601 -0.0420
0 -1 -1 0.1027 0.0001 -1.0002 -1.0005 -0.0195 0.0025 -0.1237
1 -1 -1 0.0894 1.0001 -1.0002 -1.0004 0.0883 -0.0068 -0.1193
1 0 0 0.1143 1.0000 0.0000 0.0001 0.1078 -0.0093 0.0044
0 1 0 0.0408 -0.0001 1.0001 0.0004 0.0017 0.0576 0.0817
0 0 1 0.0831 -0.0000 0.0000 1.0001 0.0177 -0.0601 0.0420

loop_
_geom_angle_atom_site_label_1
_geom_angle_atom_site_label_2
_geom_angle_atom_site_label_3
_geom_angle
_geom_angle_publ_flag
C2 Ir1 C5 78.00(18) yes
C2 Ir1 C8 155.03(17) yes
C5 Ir1 C8 77.35(18) yes
C2 Ir1 C44 102.25(18) yes
C5 Ir1 C44 177.82(19) yes
C8 Ir1 C44 102.53(18) yes
C2 Ir1 C45 91.9(2) yes
C5 Ir1 C45 142.0(2) yes
C8 Ir1 C45 110.1(2) yes
C44 Ir1 C45 36.0(2) yes
C2 Ir1 C46 106.0(2) yes
C5 Ir1 C46 112.7(2) yes
C8 Ir1 C46 87.2(2) yes
C44 Ir1 C46 65.2(2) yes
C45 Ir1 C46 35.0(2) yes
Ir1 C2 N3 115.0(3) yes
Ir1 C2 N30 139.8(3) yes
N3 C2 N30 105.2(4) yes
C2 N3 C4 116.2(3) yes
C2 N3 C28 110.6(4) yes
C4 N3 C28 133.0(4) yes
N3 C4 C5 109.9(4) yes
N3 C4 C27 127.6(4) yes
C5 C4 C27 122.4(4) yes
C4 C5 Ir1 120.3(3) yes
C4 C5 C6 118.7(4) yes
Ir1 C5 C6 120.6(3) yes
C5 C6 N7 110.5(4) yes
C5 C6 C25 121.6(4) yes
N7 C6 C25 127.9(4) yes
C6 N7 C8 116.2(4) yes
C6 N7 C11 132.6(4) yes
C8 N7 C11 111.0(4) yes
Ir1 C8 N7 115.2(3) yes
Ir1 C8 N9 139.9(3) yes
N7 C8 N9 104.9(4) yes
C8 N9 C10 110.9(4) yes
C8 N9 C16 124.6(4) yes
C10 N9 C16 124.2(4) yes
N9 C10 C11 107.3(4) yes
N9 C10 C15 130.6(5) yes
C11 C10 C15 122.1(4) yes
N7 C11 C10 105.9(4) yes
N7 C11 C12 133.2(5) yes
C10 C11 C12 120.9(5) yes
C11 C12 C13 116.7(5) yes
C11 C12 H121 121.1 no
C13 C12 H121 122.2 no
C12 C13 C14 122.5(5) yes
C12 C13 H131 118.4 no
C14 C13 H131 119.1 no
C13 C14 C15 120.9(5) yes
C13 C14 H141 119.8 no
C15 C14 H141 119.4 no
C14 C15 C10 116.9(5) yes
C14 C15 H151 121.1 no
C10 C15 H151 122.0 no
N9 C16 C17 119.4(4) yes
N9 C16 C23 118.2(4) yes
C17 C16 C23 122.3(4) yes
C16 C17 C18 122.5(4) yes
C16 C17 C19 116.7(5) yes
C18 C17 C19 120.8(5) yes
C17 C18 H181 110.3 no
C17 C18 H182 110.9 no
H181 C18 H182 107.7 no
C17 C18 H183 110.8 no
H181 C18 H183 108.8 no
H182 C18 H183 108.2 no
C17 C19 C20 122.5(5) yes
C17 C19 H191 118.3 no
C20 C19 H191 119.1 no
C19 C20 C21 120.1(7) yes
C19 C20 C22 119.0(5) yes
C21 C20 C22 120.9(7) yes
C20 C21 H212 109.4 no
C20 C21 H211 108.8 no
H212 C21 H211 108.6 no
C20 C21 H213 109.9 no
H212 C21 H213 109.9 no
H211 C21 H213 110.2 no
C20 C22 C23 121.7(5) yes
C20 C22 H221 120.1 no
C23 C22 H221 118.2 no
C16 C23 C22 117.6(5) yes
C16 C23 C24 120.4(4) yes
C22 C23 C24 122.0(5) yes
C23 C24 H242 108.6 no
C23 C24 H243 108.9 no
H242 C24 H243 107.9 no
C23 C24 H241 109.9 no
H242 C24 H241 110.0 no
H243 C24 H241 111.4 no
C6 C25 C26 117.8(4) yes
C6 C25 H251 120.9 no
C26 C25 H251 121.3 no
C25 C26 C27 122.6(4) yes
C25 C26 H261 118.0 no
C27 C26 H261 119.3 no
C26 C27 C4 116.9(4) yes
C26 C27 H271 121.5 no
C4 C27 H271 121.6 no
N3 C28 C29 106.2(4) yes
N3 C28 C43 133.1(5) yes
C29 C28 C43 120.6(5) yes
C28 C29 N30 107.1(4) yes
C28 C29 C40 122.1(4) yes
N30 C29 C40 130.8(4) yes
C29 N30 C2 110.9(4) yes
C29 N30 C31 122.9(4) yes
C2 N30 C31 124.7(4) yes
N30 C31 C32 120.9(4) yes
N30 C31 C38 117.0(4) yes
C32 C31 C38 122.0(4) yes
C31 C32 C33 122.7(4) yes
C31 C32 C34 118.0(4) yes
C33 C32 C34 119.3(4) yes
C32 C33 H332 110.2 no
C32 C33 H331 110.8 no
H332 C33 H331 108.3 no
C32 C33 H333 110.7 no
H332 C33 H333 107.5 no
H331 C33 H333 109.2 no
C32 C34 C35 121.9(4) yes
C32 C34 H341 119.0 no
C35 C34 H341 119.1 no
C34 C35 C36 121.0(4) yes
C34 C35 C37 118.8(4) yes
C36 C35 C37 120.2(4) yes
C35 C36 H363 110.9 no
C35 C36 H361 109.3 no
H363 C36 H361 110.0 no
C35 C36 H362 108.7 no
H363 C36 H362 109.9 no
H361 C36 H362 108.0 no
C35 C37 C38 121.6(4) yes
C35 C37 H371 119.4 no
C38 C37 H371 119.0 no
C31 C38 C37 117.7(4) yes
C31 C38 C39 121.9(4) yes
C37 C38 C39 120.5(4) yes
C38 C39 H391 109.5 no
C38 C39 H393 110.6 no
H391 C39 H393 108.3 no
C38 C39 H392 111.5 no
H391 C39 H392 108.1 no
H393 C39 H392 108.7 no
C29 C40 C41 117.3(4) yes
C29 C40 H401 121.3 no
C41 C40 H401 121.3 no
C40 C41 C42 120.8(5) yes
C40 C41 H411 120.1 no
C42 C41 H411 119.0 no
C41 C42 C43 121.8(4) yes
C41 C42 H421 119.2 no
C43 C42 H421 119.0 no
C28 C43 C42 117.3(5) yes
C28 C43 H431 121.8 no
C42 C43 H431 120.9 no
Ir1 C44 C45 68.1(3) yes
Ir1 C44 H441 116.5 no
C45 C44 H441 118.1 no
Ir1 C44 H442 118.2 no
C45 C44 H442 119.7 no
H441 C44 H442 110.6 no
Ir1 C45 C44 75.9(3) yes
Ir1 C45 C46 77.8(3) yes
C44 C45 C46 129.0(6) yes
Ir1 C45 H451 114.0 no
C44 C45 H451 116.2 no
C46 C45 H451 114.3 no
Ir1 C46 C45 67.2(3) yes
Ir1 C46 C47 123.6(4) yes
C45 C46 C47 126.6(6) yes
Ir1 C46 H461 109.6 no
C45 C46 H461 110.5 no
C47 C46 H461 112.0 no
C46 C47 C48 114.1(5) yes
C46 C47 C52 128.0(5) yes
C48 C47 C52 117.7(6) yes
C47 C48 C49 119.2(6) yes
C47 C48 H481 120.3 no
C49 C48 H481 120.5 no
C48 C49 C50 117.8(6) yes
C48 C49 H491 121.4 no
C50 C49 H491 120.7 no
C49 C50 C51 120.0(7) yes
C49 C50 H501 119.3 no
C51 C50 H501 120.8 no
C50 C51 C52 121.9(7) yes
C50 C51 H511 119.1 no
C52 C51 H511 119.0 no
C47 C52 C51 123.3(7) yes
C47 C52 H521 118.4 no
C51 C52 H521 118.3 no

loop_
_geom_bond_atom_site_label_1
_geom_bond_atom_site_label_2
_geom_bond_distance
_geom_bond_publ_flag
Ir1 C2 2.019(5) yes
Ir1 C5 1.982(4) yes
Ir1 C8 2.042(4) yes
Ir1 C44 2.270(5) yes
Ir1 C45 2.172(5) yes
Ir1 C46 2.303(6) yes
C2 N3 1.395(6) yes
C2 N30 1.363(5) yes
N3 C4 1.423(6) yes
N3 C28 1.397(6) yes
C4 C5 1.388(7) yes
C4 C27 1.387(6) yes
C5 C6 1.385(7) yes
C6 N7 1.414(6) yes
C6 C25 1.392(6) yes
N7 C8 1.389(5) yes
N7 C11 1.398(6) yes
C8 N9 1.371(6) yes
N9 C10 1.395(6) yes
N9 C16 1.428(6) yes
C10 C11 1.392(7) yes
C10 C15 1.385(7) yes
C11 C12 1.388(6) yes
C12 C13 1.385(8) yes
C12 H121 0.926 no
C13 C14 1.383(9) yes
C13 H131 0.932 no
C14 C15 1.391(7) yes
C14 H141 0.929 no
C15 H151 0.926 no
C16 C17 1.405(7) yes
C16 C23 1.392(7) yes
C17 C18 1.492(8) yes
C17 C19 1.389(7) yes
C18 H181 0.957 no
C18 H182 0.956 no
C18 H183 0.954 no
C19 C20 1.373(9) yes
C19 H191 0.923 no
C20 C21 1.520(8) yes
C20 C22 1.381(9) yes
C21 H212 0.959 no
C21 H211 0.959 no
C21 H213 0.955 no
C22 C23 1.391(7) yes
C22 H221 0.923 no
C23 C24 1.505(8) yes
C24 H242 0.959 no
C24 H243 0.952 no
C24 H241 0.962 no
C25 C26 1.390(7) yes
C25 H251 0.924 no
C26 C27 1.404(7) yes
C26 H261 0.923 no
C27 H271 0.925 no
C28 C29 1.389(7) yes
C28 C43 1.395(6) yes
C29 N30 1.400(5) yes
C29 C40 1.381(6) yes
N30 C31 1.442(5) yes
C31 C32 1.384(6) yes
C31 C38 1.411(6) yes
C32 C33 1.497(6) yes
C32 C34 1.398(6) yes
C33 H332 0.959 no
C33 H331 0.963 no
C33 H333 0.957 no
C34 C35 1.380(6) yes
C34 H341 0.921 no
C35 C36 1.510(6) yes
C35 C37 1.395(7) yes
C36 H363 0.947 no
C36 H361 0.967 no
C36 H362 0.958 no
C37 C38 1.391(6) yes
C37 H371 0.932 no
C38 C39 1.503(7) yes
C39 H391 0.953 no
C39 H393 0.966 no
C39 H392 0.966 no
C40 C41 1.385(7) yes
C40 H401 0.922 no
C41 C42 1.396(8) yes
C41 H411 0.939 no
C42 C43 1.380(8) yes
C42 H421 0.935 no
C43 H431 0.932 no
C44 C45 1.376(9) yes
C44 H441 0.964 no
C44 H442 0.967 no
C45 C46 1.353(9) yes
C45 H451 1.004 no
C46 C47 1.508(8) yes
C46 H461 0.999 no
C47 C48 1.393(8) yes
C47 C52 1.364(8) yes
C48 C49 1.432(13) yes
C48 H481 0.923 no
C49 C50 1.403(13) yes
C49 H491 0.921 no
C50 C51 1.327(11) yes
C50 H501 0.930 no
C51 C52 1.316(10) yes
C51 H511 0.954 no
C52 H521 0.929 no

loop_
_platon_squeeze_void_nr
_platon_squeeze_void_average_x
_platon_squeeze_void_average_y
_platon_squeeze_void_average_z
_platon_squeeze_void_volume
_platon_squeeze_void_count_electrons
_platon_squeeze_void_content
1 0.183 0.274 0.183 1396 213 ' '
